data_2215245
loop_
_publ_author_name
'Noor Shahina Begum'
'D. E. Vasundhara'

_publ_section_title
;Ethyl
 3-acetyl-4-(4-methoxyphenyl)-6-methyl-2-oxo-1,2,3,4-tetrahydropyrimidine-5-carboxylate
;
_journal_coeditor_code PV2022
_journal_issue 9
_journal_name_full 'Acta Crystallographica Section E'
_journal_page_first o3741
_journal_page_last o3742
_journal_paper_doi 10.1107/S1600536807037890
_journal_volume 63
_journal_year 2007
_chemical_formula_iupac 'C17 H20 N2 O5'
_chemical_formula_moiety 'C17 H20 N2 O5'
_chemical_formula_sum 'C17 H20 N2 O5'
_chemical_formula_weight 332.35
_chemical_name_systematic
;
Ethyl 3-acetyl-6-methyl-4-(4-methoxyphenyl)-2-oxo-\
1,2,3,4-tetrahydropyrimidine-5-carboxylate
;
_space_group_IT_number 14
_symmetry_cell_setting monoclinic
_symmetry_space_group_name_Hall '-P 2ybc'
_symmetry_space_group_name_H-M 'P 1 21/c 1'
_audit_creation_method 'WinGX routine CIF_UPDATE'
_cell_angle_alpha 90
_cell_angle_beta 107.839(2)
_cell_angle_gamma 90
_cell_formula_units_Z 4
_cell_length_a 8.8387(8)
_cell_length_b 20.2043(18)
_cell_length_c 10.0232(9)
_cell_measurement_reflns_used 15
_cell_measurement_temperature 293(2)
_cell_measurement_theta_max 8.02
_cell_measurement_theta_min 6.9
_cell_volume 1703.9(3)
_computing_cell_refinement SMART
_computing_data_collection 'SMART (Bruker, 1998)'
_computing_data_reduction 'SAINT (Bruker, 1998)'
_computing_molecular_graphics 'ORTEP-3 for Windows (Farrugia, 1997)'
_computing_publication_material 'WinGX (Farrugia, 1999)'
_computing_structure_refinement 'SHELXL97 (Sheldrick, 1997)'
_computing_structure_solution 'SHELXS97 (Sheldrick, 1997)'
_diffrn_measured_fraction_theta_full 0.999
_diffrn_measured_fraction_theta_max 0.999
_diffrn_measurement_device_type 'Bruker SMART CCD area-detector'
_diffrn_measurement_method \w/2\q
_diffrn_radiation_monochromator graphite
_diffrn_radiation_source 'fine-focus sealed tube'
_diffrn_radiation_type MoK\a
_diffrn_radiation_wavelength 0.71073
_diffrn_reflns_av_R_equivalents 0.0452
_diffrn_reflns_limit_h_max 10
_diffrn_reflns_limit_h_min -10
_diffrn_reflns_limit_k_max 24
_diffrn_reflns_limit_k_min -24
_diffrn_reflns_limit_l_max 12
_diffrn_reflns_limit_l_min -12
_diffrn_reflns_number 17507
_diffrn_reflns_theta_full 25.99
_diffrn_reflns_theta_max 25.99
_diffrn_reflns_theta_min 2.02
_exptl_absorpt_coefficient_mu 0.096
_exptl_absorpt_correction_T_max 1.0000
_exptl_absorpt_correction_T_min 1.0000
_exptl_absorpt_correction_type none
_exptl_crystal_colour colourless
_exptl_crystal_density_diffrn 1.296
_exptl_crystal_density_method 'not measured'
_exptl_crystal_description rectangular
_exptl_crystal_F_000 704
_exptl_crystal_size_max 0.3
_exptl_crystal_size_mid 0.2
_exptl_crystal_size_min 0.1
_refine_diff_density_max 0.204
_refine_diff_density_min -0.17
_refine_ls_extinction_method none
_refine_ls_goodness_of_fit_ref 1.097
_refine_ls_hydrogen_treatment mixed
_refine_ls_matrix_type full
_refine_ls_number_parameters 286
_refine_ls_number_reflns 3343
_refine_ls_number_restraints 0
_refine_ls_restrained_S_all 1.097
_refine_ls_R_factor_gt 0.0581
_refine_ls_shift/su_max 0
_refine_ls_structure_factor_coef Fsqd
_refine_ls_weighting_details 'calc w=1/[\s^2^(Fo^2^)+(0.0393P)^2^+0.4822P] where P=(Fo^2^+2Fc^2^)/3'
_refine_ls_weighting_scheme calc
_refine_ls_wR_factor_ref 0.1213
_reflns_number_gt 2369
_reflns_number_total 3343
_reflns_threshold_expression I>2\s(I)
_cod_data_source_file pv2022.cif
_cod_data_source_block I
_cod_original_sg_symbol_H-M 'P 21/c'
_cod_database_code 2215245
_cod_database_fobs_code 2215245

loop_
_symmetry_equiv_pos_as_xyz
'x, y, z'
'-x, y+1/2, -z+1/2'
'-x, -y, -z'
'x, -y-1/2, z-1/2'

loop_
_atom_site_type_symbol
_atom_site_label
_atom_site_fract_x
_atom_site_fract_y
_atom_site_fract_z
_atom_site_U_iso_or_equiv
_atom_site_adp_type
_atom_site_calc_flag
_atom_site_refinement_flags
_atom_site_occupancy
C C1 0.1807(3) 0.62671(14) -0.4147(3) 0.0578(7) Uani d . 1
H H1 0.258(3) 0.5977(12) -0.434(2) 0.064(7) Uiso d . 1
C C2 0.0648(3) 0.65191(14) -0.5284(3) 0.0610(7) Uani d . 1
H H2 0.062(3) 0.6393(12) -0.620(3) 0.067(8) Uiso d . 1
C C3 -0.0503(3) 0.69434(11) -0.5095(2) 0.0467(6) Uani d . 1
C C4 -0.0447(3) 0.71195(11) -0.3757(3) 0.0468(6) Uani d . 1
H H4 -0.122(3) 0.7428(12) -0.358(2) 0.063(7) Uiso d . 1
C C5 0.0738(3) 0.68632(11) -0.2623(3) 0.0440(6) Uani d . 1
H H5 0.070(2) 0.6976(10) -0.169(2) 0.046(6) Uiso d . 1
C C6 0.1872(2) 0.64294(10) -0.2785(2) 0.0392(5) Uani d . 1
C C7 0.3185(3) 0.61621(11) -0.1535(2) 0.0397(5) Uani d . 1
H H7 0.409(2) 0.6440(10) -0.140(2) 0.041(6) Uiso d . 1
C C8 0.3650(2) 0.54550(10) -0.1719(2) 0.0381(5) Uani d . 1
C C9 0.2724(2) 0.49805(11) -0.1439(2) 0.0399(5) Uani d . 1
C C10 0.1584(3) 0.57494(10) -0.0123(2) 0.0407(5) Uani d . 1
C C11 -0.2841(4) 0.75841(19) -0.6132(4) 0.0755(9) Uani d . 1
H H11A -0.228(4) 0.8003(16) -0.564(3) 0.097(11) Uiso d . 1
H H11B -0.348(4) 0.7666(15) -0.709(3) 0.089(10) Uiso d . 1
H H11C -0.340(4) 0.7379(17) -0.553(4) 0.113(13) Uiso d . 1
C C12 0.7234(4) 0.5743(2) -0.2778(4) 0.0732(9) Uani d . 1
H H12A 0.787(4) 0.6143(18) -0.245(3) 0.110(12) Uiso d . 1
H H12B 0.785(5) 0.533(2) -0.233(4) 0.135(15) Uiso d . 1
C C13 0.6866(5) 0.5672(2) -0.4278(4) 0.1348(18) Uani d . 1
H H13A 0.6245 0.5278 -0.4578 0.202 Uiso calc R 1
H H13B 0.7835 0.564 -0.4518 0.202 Uiso calc R 1
H H13C 0.6272 0.605 -0.4735 0.202 Uiso calc R 1
C C14 0.5045(3) 0.52967(12) -0.2155(2) 0.0438(5) Uani d . 1
C C15 0.2798(4) 0.42479(13) -0.1633(4) 0.0560(7) Uani d . 1
H H15A 0.297(4) 0.4137(17) -0.246(4) 0.113(13) Uiso d . 1
H H15B 0.189(4) 0.4038(15) -0.162(3) 0.094(11) Uiso d . 1
H H15C 0.353(5) 0.4051(18) -0.088(4) 0.130(15) Uiso d . 1
C C16 0.3369(3) 0.67056(11) 0.0735(2) 0.0471(6) Uani d . 1
C C17 0.3006(4) 0.67190(17) 0.2084(3) 0.0591(7) Uani d . 1
H H17A 0.191(4) 0.6850(15) 0.193(3) 0.098(11) Uiso d . 1
H H17B 0.308(4) 0.6307(17) 0.251(3) 0.094(11) Uiso d . 1
H H17C 0.361(3) 0.7043(15) 0.268(3) 0.084(10) Uiso d . 1
O O1 -0.1630(2) 0.71530(9) -0.62888(17) 0.0611(5) Uani d . 1
O O2 0.57984(19) 0.58430(8) -0.2372(2) 0.0627(5) Uani d . 1
O O3 0.5508(2) 0.47512(9) -0.2308(2) 0.0711(6) Uani d . 1
O O4 0.06853(18) 0.58291(8) 0.05764(17) 0.0536(4) Uani d . 1
O O5 0.4247(2) 0.71030(9) 0.04514(19) 0.0704(6) Uani d . 1
N N1 0.1531(2) 0.51820(9) -0.0891(2) 0.0438(5) Uani d . 1
H H1N 0.089(3) 0.4869(12) -0.074(2) 0.059(7) Uiso d . 1
N N2 0.2716(2) 0.62013(8) -0.02432(18) 0.0388(4) Uani d . 1

loop_
_atom_site_aniso_label
_atom_site_aniso_U_11
_atom_site_aniso_U_22
_atom_site_aniso_U_33
_atom_site_aniso_U_12
_atom_site_aniso_U_13
_atom_site_aniso_U_23
C1 0.0586(16) 0.0689(18) 0.0530(16) 0.0169(14) 0.0274(14) 0.0014(13)
C2 0.0663(17) 0.080(2) 0.0411(15) 0.0147(15) 0.0236(14) 0.0033(14)
C3 0.0484(14) 0.0458(13) 0.0492(14) 0.0001(11) 0.0200(12) 0.0091(11)
C4 0.0495(14) 0.0383(13) 0.0563(16) 0.0046(11) 0.0218(13) 0.0014(11)
C5 0.0484(14) 0.0408(13) 0.0459(14) 0.0027(11) 0.0190(12) -0.0020(11)
C6 0.0405(12) 0.0353(12) 0.0453(13) -0.0049(10) 0.0182(10) 0.0023(10)
C7 0.0378(12) 0.0381(12) 0.0475(14) -0.0060(10) 0.0195(11) -0.0030(10)
C8 0.0357(12) 0.0391(12) 0.0406(12) 0.0013(9) 0.0134(10) -0.0006(10)
C9 0.0364(12) 0.0409(12) 0.0417(13) -0.0002(10) 0.0108(10) -0.0016(10)
C10 0.0385(12) 0.0392(13) 0.0461(13) 0.0007(10) 0.0155(11) 0.0017(10)
C11 0.066(2) 0.081(2) 0.074(2) 0.0226(18) 0.0129(19) 0.016(2)
C12 0.0596(18) 0.082(2) 0.095(2) -0.0158(18) 0.0481(18) -0.017(2)
C13 0.137(4) 0.194(5) 0.097(3) -0.079(3) 0.070(3) -0.032(3)
C14 0.0412(13) 0.0463(14) 0.0452(14) 0.0026(11) 0.0150(11) 0.0006(11)
C15 0.0632(18) 0.0417(15) 0.069(2) -0.0047(14) 0.0292(17) -0.0047(14)
C16 0.0428(13) 0.0403(13) 0.0579(15) 0.0024(11) 0.0152(12) -0.0052(11)
C17 0.068(2) 0.0549(18) 0.0590(18) -0.0015(15) 0.0254(16) -0.0141(15)
O1 0.0598(11) 0.0713(12) 0.0508(10) 0.0136(9) 0.0147(9) 0.0134(9)
O2 0.0525(10) 0.0545(10) 0.0973(14) -0.0090(8) 0.0468(10) -0.0080(10)
O3 0.0733(13) 0.0509(11) 0.1076(16) 0.0149(9) 0.0551(12) 0.0059(10)
O4 0.0513(10) 0.0548(10) 0.0666(11) -0.0061(8) 0.0357(9) -0.0072(8)
O5 0.0779(13) 0.0593(11) 0.0818(13) -0.0300(10) 0.0360(11) -0.0210(10)
N1 0.0406(11) 0.0401(11) 0.0563(12) -0.0084(9) 0.0231(10) -0.0038(9)
N2 0.0385(10) 0.0369(10) 0.0445(11) -0.0051(8) 0.0178(8) -0.0042(8)

loop_
_atom_type_symbol
_atom_type_description
_atom_type_scat_dispersion_real
_atom_type_scat_dispersion_imag
_atom_type_scat_source
C C 0.0033 0.0016 'International Tables Vol C Tables 4.2.6.8 and 6.1.1.4'
H H 0 0 'International Tables Vol C Tables 4.2.6.8 and 6.1.1.4'
N N 0.0061 0.0033 'International Tables Vol C Tables 4.2.6.8 and 6.1.1.4'
O O 0.0106 0.006 'International Tables Vol C Tables 4.2.6.8 and 6.1.1.4'

loop_
_geom_angle_atom_site_label_1
_geom_angle_atom_site_label_2
_geom_angle_atom_site_label_3
_geom_angle
C2 C1 C6 121.6(2)
C2 C1 H1 117.0(14)
C6 C1 H1 121.4(15)
C1 C2 C3 120.5(2)
C1 C2 H2 119.7(15)
C3 C2 H2 119.8(15)
O1 C3 C4 124.9(2)
O1 C3 C2 116.1(2)
C4 C3 C2 119.0(2)
C3 C4 C5 119.7(2)
C3 C4 H4 121.8(14)
C5 C4 H4 118.5(14)
C6 C5 C4 122.3(2)
C6 C5 H5 120.1(13)
C4 C5 H5 117.5(13)
C5 C6 C1 117.0(2)
C5 C6 C7 121.8(2)
C1 C6 C7 121.2(2)
N2 C7 C8 108.50(17)
N2 C7 C6 110.76(17)
C8 C7 C6 113.64(18)
N2 C7 H7 107.0(12)
C8 C7 H7 109.2(12)
C6 C7 H7 107.5(12)
C9 C8 C14 121.9(2)
C9 C8 C7 116.22(19)
C14 C8 C7 121.85(19)
C8 C9 N1 117.23(19)
C8 C9 C15 128.6(2)
N1 C9 C15 114.2(2)
O4 C10 N1 121.0(2)
O4 C10 N2 125.2(2)
N1 C10 N2 113.75(19)
O1 C11 H11A 106.9(18)
O1 C11 H11B 103.1(18)
H11A C11 H11B 112(3)
O1 C11 H11C 110(2)
H11A C11 H11C 108(3)
H11B C11 H11C 115(3)
C13 C12 O2 111.5(3)
C13 C12 H12A 110.8(19)
O2 C12 H12A 104.3(19)
C13 C12 H12B 107(2)
O2 C12 H12B 113(2)
H12A C12 H12B 111(3)
C12 C13 H13A 109.5
C12 C13 H13B 109.5
H13A C13 H13B 109.5
C12 C13 H13C 109.5
H13A C13 H13C 109.5
H13B C13 H13C 109.5
O3 C14 O2 121.9(2)
O3 C14 C8 126.1(2)
O2 C14 C8 111.97(19)
C9 C15 H15A 113(2)
C9 C15 H15B 112.7(19)
H15A C15 H15B 107(3)
C9 C15 H15C 112(2)
H15A C15 H15C 111(3)
H15B C15 H15C 101(3)
O5 C16 N2 118.2(2)
O5 C16 C17 122.4(2)
N2 C16 C17 119.4(2)
C16 C17 H17A 110.3(18)
C16 C17 H17B 113.6(19)
H17A C17 H17B 104(3)
C16 C17 H17C 110.7(17)
H17A C17 H17C 105(2)
H17B C17 H17C 113(3)
C3 O1 C11 117.6(2)
C14 O2 C12 116.6(2)
C10 N1 C9 124.47(19)
C10 N1 H1N 114.2(15)
C9 N1 H1N 117.2(15)
C10 N2 C16 124.65(18)
C10 N2 C7 116.39(17)
C16 N2 C7 118.87(17)

loop_
_geom_bond_atom_site_label_1
_geom_bond_atom_site_label_2
_geom_bond_distance
C1 C2 1.375(4)
C1 C6 1.387(3)
C1 H1 0.96(2)
C2 C3 1.387(3)
C2 H2 0.95(3)
C3 O1 1.369(3)
C3 C4 1.374(3)
C4 C5 1.389(3)
C4 H4 0.98(2)
C5 C6 1.378(3)
C5 H5 0.97(2)
C6 C7 1.523(3)
C7 N2 1.478(3)
C7 C8 1.513(3)
C7 H7 0.95(2)
C8 C9 1.345(3)
C8 C14 1.464(3)
C9 N1 1.391(3)
C9 C15 1.497(3)
C10 O4 1.221(2)
C10 N1 1.373(3)
C10 N2 1.387(3)
C11 O1 1.426(3)
C11 H11A 1.02(3)
C11 H11B 0.97(3)
C11 H11C 0.98(4)
C12 C13 1.444(5)
C12 O2 1.460(3)
C12 H12A 0.98(4)
C12 H12B 1.02(4)
C13 H13A 0.96
C13 H13B 0.96
C13 H13C 0.96
C14 O3 1.201(3)
C14 O2 1.341(3)
C15 H15A 0.91(4)
C15 H15B 0.91(3)
C15 H15C 0.92(4)
C16 O5 1.210(3)
C16 N2 1.409(3)
C16 C17 1.483(4)
C17 H17A 0.97(3)
C17 H17B 0.93(3)
C17 H17C 0.94(3)
N1 H1N 0.89(3)

loop_
_geom_hbond_atom_site_label_D
_geom_hbond_atom_site_label_H
_geom_hbond_atom_site_label_A
_geom_hbond_site_symmetry_A
_geom_hbond_distance_DH
_geom_hbond_distance_HA
_geom_hbond_distance_DA
_geom_hbond_angle_DHA
C17 H17B O3 3_665 0.929(4) 2.515(4) 3.228(4) 133(2)
C15 H15B O4 3_565 0.911(5) 2.794(7) 3.553(4) 141(2)
N1 H1N O4 3_565 0.892(6) 2.024(6) 2.913(3) 174(2)
C4 H4 O1 4_576 0.979(6) 2.572(6) 3.310(3) 132.0(10)

loop_
_geom_torsion_atom_site_label_1
_geom_torsion_atom_site_label_2
_geom_torsion_atom_site_label_3
_geom_torsion_atom_site_label_4
_geom_torsion
C6 C1 C2 C3 -0.4(4)
C1 C2 C3 O1 -178.3(2)
C1 C2 C3 C4 1.4(4)
O1 C3 C4 C5 178.6(2)
C2 C3 C4 C5 -1.0(3)
C3 C4 C5 C6 -0.4(3)
C4 C5 C6 C1 1.4(3)
C4 C5 C6 C7 178.8(2)
C2 C1 C6 C5 -1.0(4)
C2 C1 C6 C7 -178.4(2)
C5 C6 C7 N2 22.6(3)
C1 C6 C7 N2 -160.2(2)
C5 C6 C7 C8 145.0(2)
C1 C6 C7 C8 -37.7(3)
N2 C7 C8 C9 41.5(3)
C6 C7 C8 C9 -82.2(2)
N2 C7 C8 C14 -137.50(19)
C6 C7 C8 C14 98.8(2)
C14 C8 C9 N1 173.31(19)
C7 C8 C9 N1 -5.7(3)
C14 C8 C9 C15 -6.4(4)
C7 C8 C9 C15 174.6(2)
C9 C8 C14 O3 0.0(4)
C7 C8 C14 O3 178.9(2)
C9 C8 C14 O2 -179.7(2)
C7 C8 C14 O2 -0.8(3)
C4 C3 O1 C11 -0.3(4)
C2 C3 O1 C11 179.4(3)
O3 C14 O2 C12 -1.2(4)
C8 C14 O2 C12 178.5(2)
C13 C12 O2 C14 87.1(4)
O4 C10 N1 C9 -164.1(2)
N2 C10 N1 C9 16.4(3)
C8 C9 N1 C10 -26.6(3)
C15 C9 N1 C10 153.2(2)
O4 C10 N2 C16 22.0(3)
N1 C10 N2 C16 -158.49(19)
O4 C10 N2 C7 -154.6(2)
N1 C10 N2 C7 24.9(3)
O5 C16 N2 C10 -173.8(2)
C17 C16 N2 C10 8.2(3)
O5 C16 N2 C7 2.7(3)
C17 C16 N2 C7 -175.3(2)
C8 C7 N2 C10 -52.1(2)
C6 C7 N2 C10 73.3(2)
C8 C7 N2 C16 131.08(19)
C6 C7 N2 C16 -103.5(2)

loop_
_cod_related_entry_id
_cod_related_entry_database
_cod_related_entry_code
1 ChemSpider 2371983
